data_2003367
loop_
_publ_author_name
'Selvaraju, R.'
'Panchanatheswaran, K.'
'Thiruvalluvar, A.'
'Parthasarathi, V.'

_publ_section_title
;
 Redetermination of
 Bis(<i>N</i>,<i>N</i>-diethyldithiocarbamato)nickel(II)
;
_journal_issue 4
_journal_name_full 'Acta Crystallographica Section C'
_journal_page_first 606
_journal_page_last 608
_journal_paper_doi 10.1107/S0108270194010292
_journal_volume 51
_journal_year 1995
_chemical_formula_moiety 'C10 H20 N2 Ni1 S4'
_chemical_formula_sum 'C10 H20 N2 Ni S4'
_chemical_formula_weight 355.25
_space_group_IT_number 14
_symmetry_cell_setting monoclinic
_symmetry_space_group_name_Hall '-P 2ybc'
_symmetry_space_group_name_H-M 'P 1 21/c 1'
_atom_type_scat_source 'SHELX76 (Sheldrick, 1976)'
_cell_angle_alpha 90.
_cell_angle_beta 95.79(1)
_cell_angle_gamma 90.
_cell_formula_units_Z 2
_cell_length_a 6.179(1)
_cell_length_b 11.534(1)
_cell_length_c 11.609(2)
_cell_measurement_reflns_used 23
_cell_measurement_temperature 290
_cell_measurement_theta_max 12
_cell_measurement_theta_min 2
_cell_volume 823.1(2)
_diffrn_measurement_device 'Enraf-Nonius CAD-4'
_diffrn_measurement_method \w/2\q
_diffrn_radiation_type MoK\a
_diffrn_radiation_wavelength 0.71073
_diffrn_reflns_av_R_equivalents 0.024
_diffrn_reflns_limit_h_max 7
_diffrn_reflns_limit_h_min -7
_diffrn_reflns_limit_k_max 13
_diffrn_reflns_limit_k_min 0
_diffrn_reflns_limit_l_max 13
_diffrn_reflns_limit_l_min 0
_diffrn_reflns_number 1711
_diffrn_reflns_theta_max 25
_diffrn_standards_decay_% 0
_diffrn_standards_interval_count 100
_diffrn_standards_number 2
_exptl_absorpt_coefficient_mu 1.62
_exptl_absorpt_correction_type none
_exptl_crystal_colour 'dark green'
_exptl_crystal_density_diffrn 1.434
_exptl_crystal_density_meas 1.42
_exptl_crystal_description plate
_exptl_crystal_size_max 0.38
_exptl_crystal_size_mid 0.28
_exptl_crystal_size_min 0.13
_refine_diff_density_max 0.37
_refine_diff_density_min -0.53
_refine_ls_extinction_method none
_refine_ls_goodness_of_fit_obs 0.61
_refine_ls_hydrogen_treatment noref
_refine_ls_number_parameters 79
_refine_ls_number_reflns 1115
_refine_ls_R_factor_obs 0.032
_refine_ls_shift/esd_max 0.002
_refine_ls_structure_factor_coef F
_refine_ls_weighting_details 'w = 1/[\s^2^(F) + 0.002859F^2^]'
_refine_ls_weighting_scheme calc
_refine_ls_wR_factor_obs 0.033
_reflns_number_observed 1115
_reflns_number_total 1344
_reflns_observed_criterion I>3\s(I)
_cod_data_source_file mu1109.cif
_cod_data_source_block mu1109a
_cod_depositor_comments
;
The following automatic conversions were performed:

'_refine_ls_weighting_scheme' value 'w = 1/[\s^2^(F) + 0.002859F^2^]'
was changed to 'calc'. New tag '_refine_ls_weighting_details' was
created. The value of the new tag was set to 'w = 1/[\s^2^(F) +
0.002859F^2^]'.

Automatic conversion script
Id: cif_fix_values 3143 2015-03-26 13:38:13Z robertas 
;
_cod_original_cell_volume 823.2(2)
_cod_original_sg_symbol_H-M 'P 21/c'
_cod_original_formula_sum 'C10 H20 N2 Ni1 S4'
_cod_database_code 2003367

loop_
_symmetry_equiv_pos_as_xyz
x,y,z
x,1/2-y,1/2+z
-x,-y,-z
-x,1/2+y,1/2-z

loop_
_atom_site_label
_atom_site_fract_x
_atom_site_fract_y
_atom_site_fract_z
_atom_site_U_iso_or_equiv
Ni .0 .0 .0 .0373(2)
S1 .3026(1) .0460(1) .1069(1) .0470(3)
S2 -.0939(1) .1665(1) .0721(1) .0498(2)
N .2378(4) .2459(2) .2199(2) .0493(8)
C1 .1618(5) .1658(2) .1448(2) .0404(9)
C2 .1051(6) .3476(3) .2446(3) .062(1)
C3 .4530(5) .2340(3) .2858(3) .069(1)
C4 .1398(9) .4474(4) .1660(4) .094(2)
C5 .4382(7) .1759(4) .4007(3) .092(2)
H2A .1444 .3721 .3249 .0665
H2B -.0489 .3262 .2343 .0665
H3A .5171 .3112 .2996 .0766
H3B .5472 .1873 .2411 .0766
H4A .1011 .4238 .0859 .1037
H4B .2944 .4697 .1766 .1037
H4C .0505 .5127 .1855 .1037
H5A .3754 .0985 .3884 .0969
H5B .3454 .2223 .4469 .0969
H5C .5839 .1696 .4424 .0969

loop_
_geom_angle_atom_site_label_1
_geom_angle_atom_site_label_2
_geom_angle_atom_site_label_3
_geom_angle
_geom_angle_publ_flag
S1 Ni S2 79.40(10) yes
Ni S1 C1 85.10(10) yes
Ni S2 C1 85.30(10) yes
C2 N C3 117.6(3) yes
C1 N C3 121.3(2) yes
C1 N C2 121.0(3) yes
S2 C1 N 124.7(2) yes
S1 C1 N 125.2(2) yes
S1 C1 S2 110.10(10) yes
N C2 C4 112.1(3) yes
N C3 C5 111.7(3) yes

loop_
_geom_bond_atom_site_label_1
_geom_bond_atom_site_label_2
_geom_bond_distance
_geom_bond_publ_flag
Ni S1 2.2020(10) yes
Ni S2 2.1960(10) yes
S1 C1 1.714(3) yes
S2 C1 1.715(3) yes
N C1 1.324(3) yes
N C2 1.476(4) yes
N C3 1.472(4) yes
C2 C4 1.498(6) yes
C3 C5 1.504(5) yes

loop_
_geom_torsion_atom_site_label_1
_geom_torsion_atom_site_label_2
_geom_torsion_atom_site_label_3
_geom_torsion_atom_site_label_4
_geom_torsion
_geom_torsion_publ_flag
S1 Ni S2 C1 -1.70(10) yes
S2 Ni S1 C1 1.70(10) yes
Ni S1 C1 N 177.2(2) yes
Ni S2 C1 S1 2.30(10) yes
Ni S2 C1 N -177.2(2) yes
C2 N C1 S2 -2.1(4) yes
C2 N C1 S1 178.5(2) yes
C3 N C1 S2 174.9(2) yes
C3 N C1 S1 -4.5(4) yes
C2 N C3 C5 84.8(4) yes
C1 N C3 C5 -92.3(4) yes
C1 N C2 C4 -90.3(4) yes
C3 N C2 C4 92.6(4) yes
